data_1576658
loop_
_publ_author_name
'De, Puja'
'Adabala, Snehith'
'Samanta, Soumya'
'Mukhopadhyay, Kuntal'
'Ghosh, Soumya'
'Sen Gupta, Sayam'

_publ_section_title
;
 Unprecedented HAT rate acceleration in water by a non-heme manganese oxo
 complex.
;
_journal_issue 8
_journal_name_full 'Chemical science'
_journal_page_first 4042
_journal_page_last 4049
_journal_paper_doi 10.1039/d5sc06475a
_journal_volume 17
_journal_year 2026
_chemical_formula_moiety 'C35 H43 Mn N6 O5'
_chemical_formula_sum 'C35 H43 Mn N6 O5'
_chemical_formula_weight 682.69
_space_group_crystal_system orthorhombic
_space_group_IT_number 50
_space_group_name_Hall '-P 2ab 2b'
_space_group_name_H-M_alt 'P b a n :2'
_atom_sites_solution_hydrogens geom
_atom_sites_solution_primary 'Intrinsic Phasing'
_audit_block_doi 10.5517/ccdc.csd.cc2kt89z
_audit_creation_method
;FinalCif 2024.1-RC70 by Daniel Kratzert, Freiburg 2024, 
https://dkratzert.de/finalcif.html
;
_audit_update_record
;
2024-08-15 deposited with the CCDC.	2025-12-18 downloaded from the CCDC.
;
_cell_angle_alpha 90
_cell_angle_beta 90
_cell_angle_gamma 90
_cell_formula_units_Z 16
_cell_length_a 27.554(2)
_cell_length_b 28.710(2)
_cell_length_c 17.7286(16)
_cell_measurement_reflns_used 9101
_cell_measurement_temperature 100(2)
_cell_measurement_theta_max 23.5928
_cell_measurement_theta_min 2.5158
_cell_measurement_wavelength 0.71073
_cell_volume 14024.7(19)
_computing_cell_refinement 'SAINT V8.41 (Bruker AXS LLC)'
_computing_data_collection 'Bruker APEX5 v2023.9-0'(Bruker AXS Inc., 2023)'
_computing_data_reduction 'SAINT V8.41 (Bruker AXS LLC)'
_computing_molecular_graphics 'shelXle (C.B. Huebschle, rev 1503)'
_computing_publication_material 'APEX5 v2023.9-0 (Bruker AXS Inc., 2023)'
_computing_structure_refinement 'SHELXL-2019/2 (Sheldrick, 2019)'
_computing_structure_solution 'SHELXT 2018/2 (Sheldrick, 2018)'
_diffrn_ambient_temperature 100(2)
_diffrn_detector 'Bruker PHOTON II 14'
_diffrn_detector_area_resol_mean 7.391
_diffrn_detector_type CPAD
_diffrn_measured_fraction_theta_full 0.999
_diffrn_measured_fraction_theta_max 0.994
_diffrn_measurement_details
;<Phi   scan: start=   0.0; len= 360.0; end= 360.0 at [Counterclockwise Eulerian 
angles: dx= 50.00 mm theta=   3.751 deg omega= 353.304 deg chi= -22.000 deg] 
measure for 21.0 seconds; frame angle 0.50 degrees, wavelength=0.71073>
<Omega scan: start= 324.6; len=  61.0; end= 385.6 at [Counterclockwise Eulerian 
angles: dx= 50.00 mm theta=   5.627 deg phi= 360.000 deg chi=  68.500 deg] 
measure for 21.0 seconds; frame angle 0.50 degrees, wavelength=0.71073>
<Omega scan: start= 359.5; len= 122.5; end= 482.0 at [Counterclockwise Eulerian 
angles: dx= 50.00 mm theta=   3.751 deg phi= 216.000 deg chi= -44.500 deg] 
measure for 21.0 seconds; frame angle 0.50 degrees, wavelength=0.71073>
<Omega scan: start= 324.6; len=  63.0; end= 387.6 at [Counterclockwise Eulerian 
angles: dx= 50.00 mm theta=   6.566 deg phi= 180.000 deg chi=  68.500 deg] 
measure for 21.0 seconds; frame angle 0.50 degrees, wavelength=0.71073>
<Phi   scan: start= 360.0; len=   0.5; end= 360.5 at [Counterclockwise Eulerian 
angles: dx= 50.00 mm theta=   3.751 deg omega= 267.264 deg chi=  22.000 deg] 
measure for 21.0 seconds; frame angle 0.50 degrees, wavelength=0.71073>
<Omega scan: start= 324.6; len=  63.0; end= 387.6 at [Counterclockwise Eulerian 
angles: dx= 50.00 mm theta=   6.566 deg phi= 108.000 deg chi=  68.500 deg] 
measure for 21.0 seconds; frame angle 0.50 degrees, wavelength=0.71073>
<Omega scan: start= 359.5; len= 122.5; end= 482.0 at [Counterclockwise Eulerian 
angles: dx= 50.00 mm theta=   3.751 deg phi= 288.000 deg chi= -44.500 deg] 
measure for 21.0 seconds; frame angle 0.50 degrees, wavelength=0.71073>
<Omega scan: start= 324.6; len=  63.0; end= 387.6 at [Counterclockwise Eulerian 
angles: dx= 50.00 mm theta=   6.566 deg phi=  36.000 deg chi=  68.500 deg] 
measure for 21.0 seconds; frame angle 0.50 degrees, wavelength=0.71073>
<Omega scan: start= 359.5; len= 122.5; end= 482.0 at [Counterclockwise Eulerian 
angles: dx= 50.00 mm theta=   3.751 deg phi= 144.000 deg chi= -44.500 deg] 
measure for 21.0 seconds; frame angle 0.50 degrees, wavelength=0.71073>
<Phi   scan: start=   0.0; len= 360.0; end= 360.0 at [Counterclockwise Eulerian 
angles: dx= 50.00 mm theta=   3.751 deg omega= 358.466 deg chi= -44.500 deg] 
measure for 21.0 seconds; frame angle 0.50 degrees, wavelength=0.71073>
;
_diffrn_measurement_device 'Bruker D8 VENTURE'
_diffrn_measurement_device_type 'Four-circle Kappa diffractometer'
_diffrn_radiation_monochromator 'multilayer mirror'
_diffrn_radiation_type MoK\a
_diffrn_radiation_wavelength 0.71073
_diffrn_reflns_av_R_equivalents 0.0522
_diffrn_reflns_av_unetI/netI 0.1529
_diffrn_reflns_Laue_measured_fraction_full 0.999
_diffrn_reflns_Laue_measured_fraction_max 0.994
_diffrn_reflns_limit_h_max 33
_diffrn_reflns_limit_h_min -33
_diffrn_reflns_limit_k_max 35
_diffrn_reflns_limit_k_min -35
_diffrn_reflns_limit_l_max 21
_diffrn_reflns_limit_l_min -21
_diffrn_reflns_number 52117
_diffrn_reflns_point_group_measured_fraction_full 0.999
_diffrn_reflns_point_group_measured_fraction_max 0.994
_diffrn_reflns_reduction_process narrow-frame
_diffrn_reflns_theta_full 25.242
_diffrn_reflns_theta_max 26.007
_diffrn_reflns_theta_min 1.969
_diffrn_source 'microfocus sealed tube'
_diffrn_source_current 1.402
_diffrn_source_target Mo
_diffrn_source_type 'Incoatec I\mS 3.0'
_diffrn_source_voltage 50.0
_exptl_absorpt_coefficient_mu 0.425
_exptl_absorpt_correction_T_max 0.982
_exptl_absorpt_correction_T_min 0.904
_exptl_absorpt_correction_type multi-scan
_exptl_absorpt_process_details
;Sevvana, M., Ruf, M., Us\'on, I., Sheldrick, G. M., and Herbst-Irmer, R. (2019)
"Non-merohedral twinning: from minerals to proteins"
Acta. Cryst. D75, 1040-1050.
doi:10.1107/S2059798319010179
;
_exptl_crystal_colour colourless
_exptl_crystal_density_diffrn 1.293
_exptl_crystal_description needle
_exptl_crystal_F_000 5760
_exptl_crystal_size_max 0.241
_exptl_crystal_size_mid 0.074
_exptl_crystal_size_min 0.043
_refine_diff_density_max 1.380
_refine_diff_density_min -0.575
_refine_diff_density_rms 0.109
_refine_ls_extinction_method none
_refine_ls_goodness_of_fit_ref 1.029
_refine_ls_hydrogen_treatment constr
_refine_ls_matrix_type full
_refine_ls_number_parameters 864
_refine_ls_number_reflns 52117
_refine_ls_number_restraints 26
_refine_ls_restrained_S_all 1.032
_refine_ls_R_factor_all 0.1900
_refine_ls_R_factor_gt 0.1098
_refine_ls_shift/su_max 0.003
_refine_ls_shift/su_mean 0.000
_refine_ls_structure_factor_coef Fsqd
_refine_ls_weighting_details 'w=1/[\s^2^(Fo^2^)+(0.0729P)^2^+89.3265P] where P=(Fo^2^+2Fc^2^)/3'
_refine_ls_weighting_scheme calc
_refine_ls_wR_factor_gt 0.2247
_refine_ls_wR_factor_ref 0.2633
_reflns_Friedel_coverage 0.000
_reflns_number_gt 32388
_reflns_number_total 52117
_reflns_threshold_expression 'I > 2\s(I)'
_cod_data_source_file d5sc06475a2.cif
_cod_data_source_block ssg_pd_pmmno_5_sq
_cod_depositor_comments
;
The following automatic conversions were performed:

data item '_exptl_absorpt_correction_type' value 'Multi-Scan' was
changed to 'multi-scan' in accordance with the
/home/data/users/saulius/crontab/automatic-downloads/rss-feeds/RSC/lib/dictionaries/cif_core.dic
dictionary named 'cif_core.dic' version 2.4.2 last updated on
2011-04-26.

Automatic conversion script
Id: cif_fix_values 8170 2020-07-09 18:12:32Z antanas 

 Adding full bibliography for 1576658--1576659.cif.
;
_cod_original_cell_volume 14025(2)
_cod_original_sg_symbol_H-M 'P b a n'
_cod_database_code 1576658
_diffrn_reflns_bruker_twinabs_number 668403
_shelx_shelxl_version_number 2019/3
_shelx_space_group_comment
;
The symmetry employed for this shelxl refinement is uniquely defined
by the following loop, which should always be used as a source of
symmetry information in preference to the above space-group names.
They are only intended as comments.
;
_exptl_bruker_absorpt_correction_t_ratio 0.883
_shelx_estimated_absorpt_t_min 0.904
_shelx_estimated_absorpt_t_max 0.982
_diffrn_measurement_bruker_total_exposure_time 71295.0
_diffrn_reflns_bruker_av_norm_i 46.685
_diffrn_reflns_bruker_number_gt 34703
_computing_bruker_data_scaling 'TWINABS - Bruker AXS scaling for twinned crystals - Version 2012/1'
_geom_details
; All esds (except the esd in the dihedral angle between two l.s. planes)
 are estimated using the full covariance matrix.  The cell esds are taken
 into account individually in the estimation of esds in distances, angles
 and torsion angles; correlations between esds in cell parameters are only
 used when they are defined by crystal symmetry.  An approximate (isotropic)
 treatment of cell esds is used for estimating esds involving l.s. planes.
;

loop_
_space_group_symop_operation_xyz
'x, y, z'
'-x+1/2, -y+1/2, z'
'-x+1/2, y, -z'
'x, -y+1/2, -z'
'-x, -y, -z'
'x-1/2, y-1/2, -z'
'x-1/2, -y, z'
'-x, y-1/2, z'

loop_
_atom_site_label
_atom_site_type_symbol
_atom_site_fract_x
_atom_site_fract_y
_atom_site_fract_z
_atom_site_U_iso_or_equiv
_atom_site_adp_type
_atom_site_occupancy
_atom_site_site_symmetry_order
_atom_site_calc_flag
_atom_site_refinement_flags_posn
_atom_site_refinement_flags_adp
_atom_site_refinement_flags_occupancy
_atom_site_disorder_assembly
_atom_site_disorder_group
Mn1_1 Mn 0.49779(5) 0.34940(4) 0.15474(7) 0.0256(3) Uani 1 1 d . . . . .
O1_1 O 0.4784(2) 0.2248(2) 0.2519(4) 0.0411(17) Uani 1 1 d . . . . .
O2_1 O 0.4812(2) 0.3808(2) 0.2208(4) 0.0345(15) Uani 1 1 d . . . . .
O3_1 O 0.6357(2) 0.3107(3) 0.1845(5) 0.049(2) Uani 1 1 d . . . . .
O4_1 O 0.4712(2) 0.4132(2) -0.0409(4) 0.0391(16) Uani 1 1 d . . . . .
O5_1 O 0.3713(2) 0.2903(2) 0.0975(4) 0.0280(14) Uani 1 1 d . . . . .
N1_1 N 0.4437(2) 0.3289(2) 0.0997(4) 0.0229(15) Uani 1 1 d . . . . .
N2_1 N 0.5075(2) 0.2896(2) 0.1919(4) 0.0263(16) Uani 1 1 d . . . . .
N3_1 N 0.5051(3) 0.3880(2) 0.0696(4) 0.0273(16) Uani 1 1 d . . . . .
N4_1 N 0.4247(3) 0.2691(2) 0.1877(5) 0.0266(17) Uani 1 1 d . . . . .
N5_1 N 0.5661(3) 0.3483(3) 0.1466(5) 0.0318(17) Uani 1 1 d . . . . .
C1_1 C 0.3843(3) 0.3836(3) 0.0427(5) 0.0273(19) Uani 1 1 d . . . . .
C2_1 C 0.3551(3) 0.3956(3) -0.0182(6) 0.033(2) Uani 1 1 d . . . . .
H2_1 H 0.361471 0.382624 -0.066562 0.040 Uiso 1 1 calc R U . . .
C3_1 C 0.3167(4) 0.4262(4) -0.0089(7) 0.040(2) Uani 1 1 d . . . . .
H3_1 H 0.297317 0.434364 -0.051198 0.048 Uiso 1 1 calc R U . . .
C4_1 C 0.3062(4) 0.4448(3) 0.0605(7) 0.044(3) Uani 1 1 d . . . . .
H4_1 H 0.279076 0.464804 0.066609 0.052 Uiso 1 1 calc R U . . .
C5_1 C 0.3352(4) 0.4343(4) 0.1208(7) 0.041(3) Uani 1 1 d . . . . .
H5_1 H 0.329131 0.448600 0.168238 0.050 Uiso 1 1 calc R U . . .
C6_1 C 0.3737(3) 0.4029(3) 0.1136(6) 0.033(2) Uani 1 1 d . . . . .
H6_1 H 0.392540 0.394607 0.156469 0.040 Uiso 1 1 calc R U . . .
C7_1 C 0.4299(3) 0.3539(3) 0.0319(5) 0.0269(19) Uani 1 1 d . . . . .
C8_1 C 0.5570(3) 0.2762(4) 0.2141(6) 0.034(2) Uani 1 1 d . . . . .
C9_1 C 0.5717(3) 0.2301(3) 0.1768(6) 0.033(2) Uani 1 1 d . . . . .
C10_1 C 0.5971(4) 0.1957(4) 0.2132(7) 0.045(3) Uani 1 1 d . . . . .
H10_1 H 0.605420 0.199437 0.264821 0.054 Uiso 1 1 calc R U . . .
C11_1 C 0.6107(4) 0.1555(4) 0.1751(8) 0.059(3) Uani 1 1 d . . . . .
H11_1 H 0.628565 0.132182 0.201100 0.071 Uiso 1 1 calc R U . . .
C12_1 C 0.5991(4) 0.1489(4) 0.1018(8) 0.057(3) Uani 1 1 d . . . . .
H12_1 H 0.608740 0.121361 0.076234 0.069 Uiso 1 1 calc R U . . .
C13_1 C 0.5733(4) 0.1825(4) 0.0650(7) 0.050(3) Uani 1 1 d . . . . .
H13_1 H 0.564740 0.178093 0.013635 0.060 Uiso 1 1 calc R U . . .
C14_1 C 0.5594(4) 0.2235(4) 0.1021(6) 0.041(2) Uani 1 1 d . . . . .
H14_1 H 0.541483 0.246649 0.075868 0.050 Uiso 1 1 calc R U . . .
C15_1 C 0.4277(4) 0.3211(3) -0.0362(6) 0.033(2) Uani 1 1 d . . . . .
H15A_1 H 0.425642 0.339500 -0.082613 0.049 Uiso 1 1 calc R U . . .
H15B_1 H 0.399063 0.301055 -0.031957 0.049 Uiso 1 1 calc R U . . .
H15C_1 H 0.457030 0.301798 -0.037439 0.049 Uiso 1 1 calc R U . . .
C16_1 C 0.4710(3) 0.3890(3) 0.0154(5) 0.0251(19) Uani 1 1 d . . . . .
C17_1 C 0.5513(3) 0.4081(3) 0.0628(5) 0.033(2) Uani 1 1 d . . . . .
C18_1 C 0.5637(4) 0.4472(4) 0.0184(6) 0.043(3) Uani 1 1 d . . . . .
H18_1 H 0.539692 0.464053 -0.008631 0.051 Uiso 1 1 calc R U . . .
C19_1 C 0.6125(4) 0.4602(4) 0.0155(7) 0.057(3) Uani 1 1 d . . . . .
H19_1 H 0.621990 0.486303 -0.014089 0.068 Uiso 1 1 calc R U . . .
C20_1 C 0.6470(5) 0.4357(5) 0.0551(7) 0.070(4) Uani 1 1 d . . . . .
H20_1 H 0.680028 0.444788 0.051262 0.084 Uiso 1 1 calc R U . . .
C21_1 C 0.6349(4) 0.3979(4) 0.1006(7) 0.049(3) Uani 1 1 d . . . . .
H21_1 H 0.659193 0.381686 0.128193 0.059 Uiso 1 1 calc R U . . .
C22_1 C 0.5863(4) 0.3844(3) 0.1048(5) 0.036(2) Uani 1 1 d . . . . .
C23_1 C 0.4116(3) 0.2966(3) 0.1248(5) 0.0242(19) Uani 1 1 d . . . . .
C24_1 C 0.4714(3) 0.2590(3) 0.2125(5) 0.030(2) Uani 1 1 d . . . . .
C25_1 C 0.5916(3) 0.3133(3) 0.1804(5) 0.031(2) Uani 1 1 d . . . . .
C26_1 C 0.5645(4) 0.2788(4) 0.3001(6) 0.044(3) Uani 1 1 d . . . . .
H26A_1 H 0.599278 0.277948 0.311455 0.066 Uiso 1 1 calc R U . . .
H26B_1 H 0.548370 0.252310 0.324270 0.066 Uiso 1 1 calc R U . . .
H26C_1 H 0.550575 0.307927 0.319303 0.066 Uiso 1 1 calc R U . . .
C27_1 C 0.3862(3) 0.2401(3) 0.2192(6) 0.033(2) Uani 1 1 d . . . . .
H27A_1 H 0.394860 0.230892 0.270702 0.050 Uiso 1 1 calc R U . . .
H27B_1 H 0.382108 0.212192 0.188006 0.050 Uiso 1 1 calc R U . . .
H27C_1 H 0.355718 0.257720 0.220106 0.050 Uiso 1 1 calc R U . . .
Mn1_2 Mn 0.85217(5) 0.51570(4) 0.34917(8) 0.0256(3) Uani 1 1 d . . . . .
O1_2 O 0.7227(3) 0.5353(2) 0.2515(4) 0.0450(19) Uani 1 1 d . . . . .
O2_2 O 0.8851(2) 0.5340(2) 0.2843(4) 0.0337(15) Uani 1 1 d . . . . .
O3_2 O 0.8143(2) 0.3837(2) 0.3099(4) 0.0418(18) Uani 1 1 d . . . . .
O4_2 O 0.9139(2) 0.5352(2) 0.5494(4) 0.0341(15) Uani 1 1 d . . . . .
O5_2 O 0.7928(2) 0.63726(19) 0.4060(4) 0.0275(14) Uani 1 1 d . . . . .
N1_2 N 0.8294(3) 0.5657(2) 0.4053(4) 0.0241(16) Uani 1 1 d . . . . .
N2_2 N 0.7903(3) 0.5063(2) 0.3099(4) 0.0264(17) Uani 1 1 d . . . . .
N3_2 N 0.8904(2) 0.5055(2) 0.4345(4) 0.0227(15) Uani 1 1 d . . . . .
N4_2 N 0.7700(3) 0.5860(2) 0.3158(4) 0.0274(17) Uani 1 1 d . . . . .
N5_2 N 0.8529(3) 0.4504(2) 0.3495(4) 0.0292(17) Uani 1 1 d . . . . .
C1_2 C 0.8889(3) 0.6217(3) 0.4651(5) 0.0265(19) Uani 1 1 d . . . . .
C2_2 C 0.9100(3) 0.6303(3) 0.3964(6) 0.027(2) Uani 1 1 d . . . . .
H2_2 H 0.902622 0.611078 0.354353 0.032 Uiso 1 1 calc R U . . .
C3_2 C 0.9425(3) 0.6675(3) 0.3887(6) 0.035(2) Uani 1 1 d . . . . .
H3_2 H 0.956285 0.674095 0.340746 0.042 Uiso 1 1 calc R U . . .
C4_2 C 0.9545(3) 0.6946(3) 0.4501(6) 0.031(2) Uani 1 1 d . . . . .
H4_2 H 0.976906 0.719448 0.444411 0.037 Uiso 1 1 calc R U . . .
C5_2 C 0.9342(3) 0.6857(3) 0.5195(6) 0.032(2) Uani 1 1 d . . . . .
H5_2 H 0.943148 0.703909 0.562124 0.038 Uiso 1 1 calc R U . . .
C6_2 C 0.8998(3) 0.6492(3) 0.5270(6) 0.028(2) Uani 1 1 d . . . . .
H6_2 H 0.884362 0.643706 0.574034 0.034 Uiso 1 1 calc R U . . .
C7_2 C 0.8562(3) 0.5788(3) 0.4749(5) 0.0230(18) Uani 1 1 d . . . . .
C8_2 C 0.7767(3) 0.4583(3) 0.2850(5) 0.029(2) Uani 1 1 d . . . . .
C9_2 C 0.7295(3) 0.4433(3) 0.3218(5) 0.029(2) Uani 1 1 d . . . . .
C10_2 C 0.6925(4) 0.4217(4) 0.2824(7) 0.045(3) Uani 1 1 d . . . . .
H10_2 H 0.696093 0.416873 0.229652 0.054 Uiso 1 1 calc R U . . .
C11_2 C 0.6508(4) 0.4070(4) 0.3171(8) 0.055(3) Uani 1 1 d . . . . .
H11_2 H 0.626335 0.391887 0.288278 0.066 Uiso 1 1 calc R U . . .
C12_2 C 0.6438(5) 0.4138(4) 0.3933(8) 0.058(3) Uani 1 1 d . . . . .
H12_2 H 0.614689 0.404137 0.417409 0.069 Uiso 1 1 calc R U . . .
C13_2 C 0.6809(4) 0.4355(4) 0.4340(8) 0.057(3) Uani 1 1 d . . . . .
H13_2 H 0.677209 0.440205 0.486737 0.068 Uiso 1 1 calc R U . . .
C14_2 C 0.7222(4) 0.4498(3) 0.3992(6) 0.038(2) Uani 1 1 d . . . . .
H14_2 H 0.746686 0.464722 0.428153 0.046 Uiso 1 1 calc R U . . .
C15_2 C 0.8904(3) 0.5377(3) 0.4922(5) 0.0247(19) Uani 1 1 d . . . . .
C16_2 C 0.9137(3) 0.4616(3) 0.4381(5) 0.0272(19) Uani 1 1 d . . . . .
C17_2 C 0.8922(3) 0.4300(3) 0.3903(6) 0.031(2) Uani 1 1 d . . . . .
C18_2 C 0.9107(4) 0.3856(3) 0.3852(6) 0.042(3) Uani 1 1 d . . . . .
H18_2 H 0.896141 0.363673 0.352091 0.051 Uiso 1 1 calc R U . . .
C19_2 C 0.9498(4) 0.3732(4) 0.4273(7) 0.050(3) Uani 1 1 d . . . . .
H19_2 H 0.962036 0.342343 0.423901 0.060 Uiso 1 1 calc R U . . .
C20_2 C 0.9721(4) 0.4050(3) 0.4754(6) 0.038(2) Uani 1 1 d . . . . .
H20_2 H 1.000046 0.396304 0.503535 0.046 Uiso 1 1 calc R U . . .
C21_2 C 0.9530(3) 0.4497(3) 0.4815(6) 0.031(2) Uani 1 1 d . . . . .
H21_2 H 0.966950 0.471624 0.515313 0.037 Uiso 1 1 calc R U . . .
C22_2 C 0.8206(3) 0.5814(3) 0.5421(5) 0.028(2) Uani 1 1 d . . . . .
H22A_2 H 0.838919 0.583024 0.589358 0.041 Uiso 1 1 calc R U . . .
H22B_2 H 0.799942 0.553610 0.542350 0.041 Uiso 1 1 calc R U . . .
H22C_2 H 0.800253 0.609256 0.537087 0.041 Uiso 1 1 calc R U . . .
C23_2 C 0.7979(3) 0.5986(3) 0.3791(5) 0.0242(18) Uani 1 1 d . . . . .
C24_2 C 0.7587(3) 0.5407(3) 0.2908(6) 0.032(2) Uani 1 1 d . . . . .
C25_2 C 0.8160(3) 0.4267(3) 0.3155(6) 0.031(2) Uani 1 1 d . . . . .
C26_2 C 0.7794(4) 0.4542(4) 0.1995(6) 0.044(3) Uani 1 1 d . . . . .
H26A_2 H 0.780466 0.421194 0.185291 0.066 Uiso 1 1 calc R U . . .
H26B_2 H 0.808712 0.469835 0.181243 0.066 Uiso 1 1 calc R U . . .
H26C_2 H 0.750709 0.468785 0.176948 0.066 Uiso 1 1 calc R U . . .
C27_2 C 0.7403(4) 0.6233(3) 0.2834(6) 0.039(2) Uani 1 1 d . . . . .
H27A_2 H 0.734988 0.617243 0.229684 0.059 Uiso 1 1 calc R U . . .
H27B_2 H 0.757057 0.653205 0.289521 0.059 Uiso 1 1 calc R U . . .
H27C_2 H 0.708944 0.624523 0.309502 0.059 Uiso 1 1 calc R U . . .
N1_3 N 0.750000 0.250000 0.3001(12) 0.101(7) Uani 1 2 d DS T P . .
C1_3 C 0.7567(8) 0.1894(7) 0.4002(11) 0.117(7) Uani 1 1 d D U . . .
H1A_3 H 0.778905 0.165324 0.418935 0.175 Uiso 1 1 calc R U . . .
H1B_3 H 0.730625 0.174738 0.371130 0.175 Uiso 1 1 calc R U . . .
H1C_3 H 0.742812 0.206394 0.442974 0.175 Uiso 1 1 calc R U . . .
C2_3 C 0.7846(6) 0.2233(7) 0.3496(11) 0.104(6) Uani 1 1 d D U . . .
H2A_3 H 0.803365 0.245250 0.381299 0.125 Uiso 1 1 calc R U . . .
H2B_3 H 0.807819 0.205722 0.317807 0.125 Uiso 1 1 calc R U . . .
C3_3 C 0.7839(6) 0.2793(6) 0.2521(11) 0.096(6) Uani 1 1 d . . . . .
H3A_3 H 0.805925 0.258621 0.223456 0.115 Uiso 1 1 calc R U . . .
H3B_3 H 0.803897 0.299345 0.285175 0.115 Uiso 1 1 calc R U . . .
C4_3 C 0.7550(5) 0.3100(5) 0.1968(8) 0.063(3) Uani 1 1 d . . . . .
H4A_3 H 0.777346 0.324080 0.160296 0.094 Uiso 1 1 calc R U . . .
H4B_3 H 0.738190 0.334548 0.224773 0.094 Uiso 1 1 calc R U . . .
H4C_3 H 0.731196 0.290769 0.169966 0.094 Uiso 1 1 calc R U . . .
N1_4 N 0.750000 0.750000 0.500000 0.017(3) Uani 1 4 d S T P . .
C1_4 C 0.6844(3) 0.7429(3) 0.3996(6) 0.030(2) Uani 1 1 d . . . . .
H1A_4 H 0.665864 0.720011 0.370570 0.045 Uiso 1 1 calc R U . . .
H1B_4 H 0.703102 0.762651 0.365025 0.045 Uiso 1 1 calc R U . . .
H1C_4 H 0.662105 0.762366 0.428963 0.045 Uiso 1 1 calc R U . . .
C2_4 C 0.7184(3) 0.7182(3) 0.4519(5) 0.0228(19) Uani 1 1 d . . . . .
H2A_4 H 0.739759 0.697782 0.421622 0.027 Uiso 1 1 calc R U . . .
H2B_4 H 0.699065 0.698049 0.485770 0.027 Uiso 1 1 calc R U . . .
N1_5 N 0.250000 0.250000 0.000000 0.015(3) Uani 1 4 d S T P . .
C1_5 C 0.2827(3) 0.2203(3) 0.0486(5) 0.0227(18) Uani 1 1 d . . . . .
H1A_5 H 0.304116 0.201926 0.015179 0.027 Uiso 1 1 calc R U . . .
H1B_5 H 0.303642 0.241244 0.078825 0.027 Uiso 1 1 calc R U . . .
C2_5 C 0.2574(4) 0.1875(4) 0.1014(6) 0.040(2) Uani 1 1 d . . . . .
H2A_5 H 0.281519 0.169164 0.129091 0.060 Uiso 1 1 calc R U . . .
H2B_5 H 0.236389 0.166501 0.072436 0.060 Uiso 1 1 calc R U . . .
H2C_5 H 0.237612 0.205306 0.137211 0.060 Uiso 1 1 calc R U . . .
N1_6 N 0.5317(3) 0.5328(2) 0.2434(5) 0.0306(16) Uani 1 1 d . . . . .
C1_6 C 0.5034(4) 0.4678(3) 0.3306(6) 0.041(2) Uani 1 1 d . . . . .
H1A_6 H 0.488960 0.462747 0.380444 0.062 Uiso 1 1 calc R U . . .
H1B_6 H 0.535836 0.453950 0.329090 0.062 Uiso 1 1 calc R U . . .
H1C_6 H 0.482895 0.453291 0.291985 0.062 Uiso 1 1 calc R U . . .
C2_6 C 0.5070(5) 0.5195(4) 0.3155(7) 0.054(3) Uani 1 1 d . . . . .
H2A_6 H 0.473857 0.532740 0.315048 0.064 Uiso 1 1 calc R U . . .
H2B_6 H 0.524808 0.534163 0.357833 0.064 Uiso 1 1 calc R U . . .
C3_6 C 0.5849(4) 0.5196(6) 0.2485(9) 0.080(5) Uani 1 1 d . . . . .
H3A_6 H 0.597626 0.531056 0.297312 0.096 Uiso 1 1 calc R U . . .
H3B_6 H 0.587201 0.485185 0.249219 0.096 Uiso 1 1 calc R U . . .
C4_6 C 0.6169(4) 0.5372(7) 0.1878(10) 0.093(6) Uani 1 1 d . . . . .
H4A_6 H 0.648248 0.521055 0.190120 0.139 Uiso 1 1 calc R U . . .
H4B_6 H 0.621992 0.570707 0.194347 0.139 Uiso 1 1 calc R U . . .
H4C_6 H 0.601742 0.531361 0.138688 0.139 Uiso 1 1 calc R U . . .
C5_6 C 0.5081(5) 0.5105(5) 0.1763(7) 0.065(4) Uani 1 1 d . . . . .
H5A_6 H 0.524064 0.523148 0.130634 0.078 Uiso 1 1 calc R U . . .
H5B_6 H 0.515634 0.476810 0.178100 0.078 Uiso 1 1 calc R U . . .
C6_6 C 0.4579(6) 0.5149(7) 0.1660(10) 0.100(5) Uani 1 1 d . U . . .
H6A_6 H 0.445672 0.487774 0.138391 0.120 Uiso 1 1 calc R U . . .
H6B_6 H 0.451058 0.543271 0.137170 0.120 Uiso 1 1 calc R U . . .
H6C_6 H 0.441918 0.516749 0.215285 0.120 Uiso 1 1 calc R U . . .
C7_6 C 0.5255(7) 0.5862(4) 0.2336(9) 0.080(5) Uani 1 1 d . . . . .
H7A_6 H 0.536119 0.594785 0.182131 0.096 Uiso 1 1 calc R U . . .
H7B_6 H 0.490475 0.593737 0.237528 0.096 Uiso 1 1 calc R U . . .
C8_6 C 0.5511(8) 0.6144(5) 0.2861(11) 0.102(6) Uani 1 1 d . U . . .
H8A_6 H 0.536942 0.645748 0.286923 0.153 Uiso 1 1 calc R U . . .
H8B_6 H 0.585290 0.616446 0.271106 0.153 Uiso 1 1 calc R U . . .
H8C_6 H 0.548832 0.600592 0.336516 0.153 Uiso 1 1 calc R U . . .

loop_
_atom_site_aniso_label
_atom_site_aniso_U_11
_atom_site_aniso_U_22
_atom_site_aniso_U_33
_atom_site_aniso_U_23
_atom_site_aniso_U_13
_atom_site_aniso_U_12
Mn1_1 0.0282(7) 0.0290(6) 0.0196(6) -0.0015(6) -0.0023(6) -0.0058(6)
O1_1 0.032(4) 0.046(4) 0.045(5) 0.021(3) 0.005(3) 0.002(3)
O2_1 0.044(4) 0.034(3) 0.026(4) 0.000(3) -0.002(3) -0.007(3)
O3_1 0.023(4) 0.058(5) 0.067(6) 0.002(4) -0.014(3) -0.006(3)
O4_1 0.037(4) 0.046(4) 0.034(4) 0.012(3) -0.007(3) -0.011(3)
O5_1 0.029(3) 0.026(3) 0.029(4) 0.000(3) 0.000(3) -0.005(3)
N1_1 0.022(4) 0.026(4) 0.020(4) -0.003(3) -0.003(3) 0.000(3)
N2_1 0.018(4) 0.032(4) 0.029(4) 0.002(3) -0.001(3) -0.001(3)
N3_1 0.039(4) 0.024(4) 0.019(4) 0.002(3) 0.000(3) -0.006(3)
N4_1 0.023(4) 0.022(4) 0.035(5) 0.007(3) 0.003(3) -0.001(3)
N5_1 0.031(4) 0.036(4) 0.029(4) 0.003(4) -0.009(3) -0.010(3)
C1_1 0.029(5) 0.024(4) 0.029(5) 0.001(4) -0.003(4) -0.005(4)
C2_1 0.028(5) 0.040(5) 0.032(6) -0.005(4) -0.003(4) -0.012(4)
C3_1 0.028(5) 0.043(6) 0.049(7) 0.005(5) -0.011(5) -0.002(4)
C4_1 0.027(5) 0.033(5) 0.071(8) -0.005(5) -0.009(5) 0.000(4)
C5_1 0.039(6) 0.034(5) 0.051(7) -0.013(5) 0.000(5) 0.000(4)
C6_1 0.030(5) 0.038(5) 0.032(6) 0.000(4) -0.004(4) 0.000(4)
C7_1 0.032(5) 0.028(5) 0.021(5) -0.001(4) -0.002(4) -0.006(4)
C8_1 0.019(4) 0.055(6) 0.028(5) 0.003(4) -0.004(4) 0.001(4)
C9_1 0.024(5) 0.035(5) 0.040(6) 0.010(4) -0.006(4) 0.003(4)
C10_1 0.036(6) 0.053(7) 0.046(7) 0.012(5) -0.005(5) 0.006(5)
C11_1 0.044(7) 0.050(7) 0.082(10) 0.028(7) -0.002(6) 0.018(5)
C12_1 0.049(7) 0.042(6) 0.080(10) -0.009(6) -0.008(6) 0.009(5)
C13_1 0.045(6) 0.048(6) 0.057(8) -0.019(5) -0.005(5) 0.011(5)
C14_1 0.046(6) 0.039(6) 0.038(6) 0.002(5) -0.009(5) 0.013(5)
C15_1 0.037(5) 0.031(5) 0.029(5) 0.004(4) 0.000(4) -0.003(4)
C16_1 0.025(4) 0.034(5) 0.016(5) 0.002(4) -0.001(3) -0.002(4)
C17_1 0.037(5) 0.038(5) 0.023(5) -0.003(4) 0.003(4) -0.025(4)
C18_1 0.053(6) 0.047(6) 0.028(6) 0.006(4) -0.010(5) -0.029(5)
C19_1 0.054(7) 0.072(8) 0.044(7) 0.018(6) -0.019(6) -0.048(6)
C20_1 0.060(8) 0.101(10) 0.048(7) 0.020(7) -0.020(6) -0.066(7)
C21_1 0.035(6) 0.069(8) 0.043(7) -0.007(6) -0.009(5) -0.019(5)
C22_1 0.043(6) 0.041(5) 0.023(5) -0.004(4) -0.004(4) -0.020(5)
C23_1 0.021(4) 0.028(4) 0.024(5) -0.006(4) 0.005(4) -0.003(4)
C24_1 0.030(5) 0.035(5) 0.025(5) 0.005(4) 0.005(4) 0.002(4)
C25_1 0.032(5) 0.046(6) 0.016(5) -0.004(4) -0.006(4) -0.002(4)
C26_1 0.028(5) 0.074(8) 0.030(6) 0.003(5) -0.007(4) -0.001(5)
C27_1 0.030(5) 0.034(5) 0.036(6) 0.003(4) 0.009(4) -0.004(4)
Mn1_2 0.0291(7) 0.0215(6) 0.0263(7) -0.0015(6) -0.0029(6) 0.0025(5)
O1_2 0.049(4) 0.025(3) 0.061(5) 0.005(3) -0.033(4) 0.000(3)
O2_2 0.038(4) 0.034(3) 0.029(4) 0.008(3) 0.001(3) 0.003(3)
O3_2 0.048(4) 0.025(3) 0.052(5) -0.015(3) -0.014(3) -0.002(3)
O4_2 0.040(4) 0.029(3) 0.033(4) -0.001(3) -0.011(3) 0.006(3)
O5_2 0.030(3) 0.016(3) 0.037(4) -0.005(3) -0.001(3) 0.001(2)
N1_2 0.027(4) 0.017(3) 0.029(4) 0.001(3) -0.002(3) 0.001(3)
N2_2 0.030(4) 0.017(4) 0.032(5) -0.002(3) -0.007(3) 0.003(3)
N3_2 0.021(3) 0.015(3) 0.033(4) 0.005(3) -0.002(3) 0.001(3)
N4_2 0.037(4) 0.020(4) 0.025(4) 0.002(3) -0.005(3) 0.004(3)
N5_2 0.039(4) 0.026(4) 0.023(4) -0.003(3) -0.010(3) 0.010(3)
C1_2 0.022(4) 0.020(4) 0.037(6) 0.003(4) -0.004(4) 0.008(3)
C2_2 0.028(5) 0.019(4) 0.034(6) -0.002(4) 0.000(4) -0.003(4)
C3_2 0.035(5) 0.029(5) 0.041(6) 0.004(4) 0.011(4) 0.004(4)
C4_2 0.023(4) 0.013(4) 0.056(7) -0.001(4) 0.000(4) -0.005(3)
C5_2 0.037(5) 0.017(4) 0.040(6) -0.011(4) 0.000(4) 0.008(4)
C6_2 0.026(5) 0.023(4) 0.036(6) -0.006(4) 0.006(4) 0.004(4)
C7_2 0.022(4) 0.018(4) 0.029(5) 0.002(3) -0.004(4) 0.002(3)
C8_2 0.036(5) 0.025(5) 0.028(5) -0.005(4) -0.008(4) -0.005(4)
C9_2 0.035(5) 0.021(4) 0.032(5) -0.006(4) -0.011(4) 0.005(4)
C10_2 0.046(6) 0.044(6) 0.046(7) -0.015(5) -0.003(5) -0.008(5)
C11_2 0.040(6) 0.057(7) 0.068(9) -0.026(6) -0.003(6) -0.010(5)
C12_2 0.059(7) 0.039(6) 0.075(10) -0.011(6) 0.020(6) -0.020(5)
C13_2 0.060(8) 0.061(7) 0.049(8) -0.015(6) 0.017(6) -0.004(6)
C14_2 0.038(5) 0.036(5) 0.042(6) -0.003(5) 0.001(4) -0.001(4)
C15_2 0.020(4) 0.025(4) 0.029(5) 0.000(4) 0.001(4) -0.002(3)
C16_2 0.028(5) 0.024(4) 0.030(5) -0.003(4) 0.007(4) 0.004(4)
C17_2 0.033(5) 0.024(4) 0.036(6) -0.002(4) -0.001(4) 0.011(4)
C18_2 0.050(6) 0.026(5) 0.051(7) -0.014(5) -0.013(5) 0.010(5)
C19_2 0.050(7) 0.028(5) 0.071(9) -0.002(5) -0.009(6) 0.016(5)
C20_2 0.041(6) 0.029(5) 0.045(6) 0.000(4) -0.006(5) 0.007(4)
C21_2 0.036(5) 0.020(4) 0.035(5) 0.004(4) -0.002(4) 0.007(4)
C22_2 0.026(4) 0.029(5) 0.028(5) 0.000(4) 0.004(4) 0.001(4)
C23_2 0.021(4) 0.020(4) 0.031(5) 0.004(4) -0.001(4) 0.002(4)
C24_2 0.035(5) 0.033(5) 0.028(5) 0.003(4) -0.005(4) -0.002(4)
C25_2 0.034(5) 0.025(5) 0.034(6) -0.006(4) 0.004(4) 0.001(4)
C26_2 0.055(7) 0.036(6) 0.041(7) -0.003(5) -0.005(5) -0.004(5)
C27_2 0.045(6) 0.028(5) 0.045(7) 0.013(4) -0.018(5) 0.000(4)
N1_3 0.066(12) 0.101(15) 0.14(2) 0.000 0.000 0.009(11)
C1_3 0.148(17) 0.113(14) 0.090(13) 0.037(11) -0.007(12) -0.001(12)
C2_3 0.095(11) 0.113(11) 0.106(12) 0.035(10) 0.002(10) 0.025(9)
C3_3 0.076(11) 0.081(11) 0.130(16) 0.019(11) 0.007(10) -0.013(9)
C4_3 0.064(8) 0.065(8) 0.059(8) 0.010(6) -0.019(6) -0.017(6)
N1_4 0.013(6) 0.011(6) 0.026(8) 0.000 0.000 0.000
C1_4 0.020(4) 0.026(5) 0.044(6) 0.002(4) -0.015(4) -0.001(4)
C2_4 0.020(4) 0.016(4) 0.033(5) 0.000(4) -0.007(4) -0.005(3)
N1_5 0.011(6) 0.009(6) 0.026(8) 0.000 0.000 0.000
C1_5 0.017(4) 0.029(5) 0.022(5) 0.002(4) -0.001(3) 0.001(4)
C2_5 0.046(6) 0.040(6) 0.034(6) 0.010(5) 0.004(5) 0.000(5)
N1_6 0.033(4) 0.032(4) 0.026(4) 0.007(3) -0.004(3) -0.001(3)
C1_6 0.062(7) 0.035(5) 0.028(6) 0.008(4) -0.014(5) -0.009(5)
C2_6 0.061(7) 0.062(7) 0.038(7) 0.004(5) 0.007(5) -0.009(6)
C3_6 0.031(6) 0.113(12) 0.094(13) 0.039(10) -0.009(6) -0.010(7)
C4_6 0.030(7) 0.137(14) 0.111(14) 0.037(11) 0.004(7) -0.013(8)
C5_6 0.084(9) 0.077(9) 0.034(7) 0.015(6) -0.019(6) -0.037(7)
C6_6 0.084(8) 0.144(10) 0.072(9) 0.045(8) -0.006(7) -0.036(8)
C7_6 0.140(14) 0.048(7) 0.053(9) 0.008(6) 0.001(9) 0.002(8)
C8_6 0.162(13) 0.058(8) 0.086(10) -0.012(7) 0.029(9) -0.034(8)

loop_
_atom_type_symbol
_atom_type_description
_atom_type_scat_dispersion_real
_atom_type_scat_dispersion_imag
_atom_type_scat_source
C C 0.0033 0.0016 'International Tables Vol C Tables 4.2.6.8 and 6.1.1.4'
H H 0.0000 0.0000 'International Tables Vol C Tables 4.2.6.8 and 6.1.1.4'
Mn Mn 0.3368 0.7283 'International Tables Vol C Tables 4.2.6.8 and 6.1.1.4'
N N 0.0061 0.0033 'International Tables Vol C Tables 4.2.6.8 and 6.1.1.4'
O O 0.0106 0.0060 'International Tables Vol C Tables 4.2.6.8 and 6.1.1.4'

loop_
_exptl_crystal_face_index_h
_exptl_crystal_face_index_k
_exptl_crystal_face_index_l
_exptl_crystal_face_perp_dist
-3 -2 -2 0.105
-2 -1 0 0.109
0 3 -4 0.009
0 -3 4 0.026
0 1 -4 0.016
0 -1 4 0.021
0 -1 -1 0.026
0 1 1 0.02
0 4 -3 0.01
2 1 0 0.067
4 3 2 0.065

loop_
_geom_angle_atom_site_label_1
_geom_angle_atom_site_label_2
_geom_angle_atom_site_label_3
_geom_angle
_geom_angle_site_symmetry_1
_geom_angle_site_symmetry_3
_geom_angle_publ_flag
O2_1 Mn1_1 N2_1 108.2(3) . . ?
O2_1 Mn1_1 N1_1 110.0(3) . . ?
N2_1 Mn1_1 N1_1 90.6(3) . . ?
O2_1 Mn1_1 N3_1 107.2(3) . . ?
N2_1 Mn1_1 N3_1 144.3(3) . . ?
N1_1 Mn1_1 N3_1 81.6(3) . . ?
O2_1 Mn1_1 N5_1 111.2(3) . . ?
N2_1 Mn1_1 N5_1 82.4(3) . . ?
N1_1 Mn1_1 N5_1 138.4(3) . . ?
N3_1 Mn1_1 N5_1 80.9(3) . . ?
C23_1 N1_1 C7_1 116.0(7) . . ?
C23_1 N1_1 Mn1_1 124.2(6) . . ?
C7_1 N1_1 Mn1_1 119.0(5) . . ?
C24_1 N2_1 C8_1 115.6(8) . . ?
C24_1 N2_1 Mn1_1 125.4(6) . . ?
C8_1 N2_1 Mn1_1 118.1(6) . . ?
C16_1 N3_1 C17_1 124.4(7) . . ?
C16_1 N3_1 Mn1_1 120.6(6) . . ?
C17_1 N3_1 Mn1_1 114.1(6) . . ?
C24_1 N4_1 C23_1 127.1(7) . . ?
C24_1 N4_1 C27_1 115.6(7) . . ?
C23_1 N4_1 C27_1 115.8(7) . . ?
C25_1 N5_1 C22_1 125.3(8) . . ?
C25_1 N5_1 Mn1_1 119.4(6) . . ?
C22_1 N5_1 Mn1_1 115.3(6) . . ?
C2_1 C1_1 C6_1 118.5(9) . . ?
C2_1 C1_1 C7_1 121.0(9) . . ?
C6_1 C1_1 C7_1 120.2(8) . . ?
C3_1 C2_1 C1_1 120.4(10) . . ?
C4_1 C3_1 C2_1 121.0(10) . . ?
C5_1 C4_1 C3_1 119.5(10) . . ?
C4_1 C5_1 C6_1 120.9(10) . . ?
C5_1 C6_1 C1_1 119.6(9) . . ?
N1_1 C7_1 C1_1 112.8(7) . . ?
N1_1 C7_1 C15_1 111.1(7) . . ?
C1_1 C7_1 C15_1 114.1(7) . . ?
N1_1 C7_1 C16_1 106.8(7) . . ?
C1_1 C7_1 C16_1 105.2(7) . . ?
C15_1 C7_1 C16_1 106.3(7) . . ?
N2_1 C8_1 C9_1 110.9(7) . . ?
N2_1 C8_1 C26_1 112.1(8) . . ?
C9_1 C8_1 C26_1 115.7(8) . . ?
N2_1 C8_1 C25_1 106.6(8) . . ?
C9_1 C8_1 C25_1 105.4(8) . . ?
C26_1 C8_1 C25_1 105.4(8) . . ?
C10_1 C9_1 C14_1 118.5(10) . . ?
C10_1 C9_1 C8_1 123.6(10) . . ?
C14_1 C9_1 C8_1 117.9(8) . . ?
C9_1 C10_1 C11_1 120.5(11) . . ?
C12_1 C11_1 C10_1 121.3(10) . . ?
C11_1 C12_1 C13_1 119.0(11) . . ?
C12_1 C13_1 C14_1 120.8(12) . . ?
C9_1 C14_1 C13_1 119.9(10) . . ?
O4_1 C16_1 N3_1 126.5(8) . . ?
O4_1 C16_1 C7_1 122.2(8) . . ?
N3_1 C16_1 C7_1 111.3(7) . . ?
C22_1 C17_1 N3_1 112.3(8) . . ?
C22_1 C17_1 C18_1 121.1(8) . . ?
N3_1 C17_1 C18_1 126.5(9) . . ?
C19_1 C18_1 C17_1 117.8(10) . . ?
C20_1 C19_1 C18_1 120.5(10) . . ?
C19_1 C20_1 C21_1 122.1(10) . . ?
C20_1 C21_1 C22_1 118.4(11) . . ?
N5_1 C22_1 C17_1 111.8(8) . . ?
N5_1 C22_1 C21_1 128.2(10) . . ?
C17_1 C22_1 C21_1 120.0(9) . . ?
O5_1 C23_1 N1_1 124.2(8) . . ?
O5_1 C23_1 N4_1 117.5(7) . . ?
N1_1 C23_1 N4_1 118.3(7) . . ?
O1_1 C24_1 N2_1 123.5(9) . . ?
O1_1 C24_1 N4_1 119.7(8) . . ?
N2_1 C24_1 N4_1 116.9(8) . . ?
O3_1 C25_1 N5_1 125.7(9) . . ?
O3_1 C25_1 C8_1 123.1(9) . . ?
N5_1 C25_1 C8_1 111.1(8) . . ?
O2_2 Mn1_2 N1_2 109.4(3) . . ?
O2_2 Mn1_2 N2_2 107.8(3) . . ?
N1_2 Mn1_2 N2_2 90.3(3) . . ?
O2_2 Mn1_2 N3_2 108.8(3) . . ?
N1_2 Mn1_2 N3_2 82.9(3) . . ?
N2_2 Mn1_2 N3_2 142.9(3) . . ?
O2_2 Mn1_2 N5_2 109.4(3) . . ?
N1_2 Mn1_2 N5_2 140.9(3) . . ?
N2_2 Mn1_2 N5_2 82.2(3) . . ?
N3_2 Mn1_2 N5_2 80.5(3) . . ?
C23_2 N1_2 C7_2 115.2(7) . . ?
C23_2 N1_2 Mn1_2 124.5(6) . . ?
C7_2 N1_2 Mn1_2 118.2(5) . . ?
C24_2 N2_2 C8_2 115.8(7) . . ?
C24_2 N2_2 Mn1_2 125.0(6) . . ?
C8_2 N2_2 Mn1_2 118.4(5) . . ?
C15_2 N3_2 C16_2 124.2(7) . . ?
C15_2 N3_2 Mn1_2 119.8(5) . . ?
C16_2 N3_2 Mn1_2 115.6(6) . . ?
C23_2 N4_2 C24_2 127.7(7) . . ?
C23_2 N4_2 C27_2 115.3(7) . . ?
C24_2 N4_2 C27_2 115.3(8) . . ?
C25_2 N5_2 C17_2 125.7(7) . . ?
C25_2 N5_2 Mn1_2 119.3(6) . . ?
C17_2 N5_2 Mn1_2 114.9(6) . . ?
C2_2 C1_2 C6_2 120.7(8) . . ?
C2_2 C1_2 C7_2 119.5(8) . . ?
C6_2 C1_2 C7_2 119.6(8) . . ?
C1_2 C2_2 C3_2 119.7(9) . . ?
C4_2 C3_2 C2_2 120.4(9) . . ?
C5_2 C4_2 C3_2 120.4(8) . . ?
C4_2 C5_2 C6_2 119.3(9) . . ?
C1_2 C6_2 C5_2 119.5(9) . . ?
N1_2 C7_2 C1_2 113.6(7) . . ?
N1_2 C7_2 C15_2 106.0(7) . . ?
C1_2 C7_2 C15_2 106.2(6) . . ?
N1_2 C7_2 C22_2 109.6(7) . . ?
C1_2 C7_2 C22_2 114.9(7) . . ?
C15_2 C7_2 C22_2 105.8(7) . . ?
N2_2 C8_2 C25_2 105.5(7) . . ?
N2_2 C8_2 C9_2 110.6(7) . . ?
C25_2 C8_2 C9_2 106.8(8) . . ?
N2_2 C8_2 C26_2 110.7(8) . . ?
C25_2 C8_2 C26_2 105.9(8) . . ?
C9_2 C8_2 C26_2 116.6(8) . . ?
C10_2 C9_2 C14_2 116.6(9) . . ?
C10_2 C9_2 C8_2 122.9(9) . . ?
C14_2 C9_2 C8_2 120.5(8) . . ?
C11_2 C10_2 C9_2 122.0(11) . . ?
C10_2 C11_2 C12_2 120.9(11) . . ?
C11_2 C12_2 C13_2 117.8(11) . . ?
C14_2 C13_2 C12_2 120.9(12) . . ?
C13_2 C14_2 C9_2 121.7(10) . . ?
O4_2 C15_2 N3_2 125.8(8) . . ?
O4_2 C15_2 C7_2 122.8(8) . . ?
N3_2 C15_2 C7_2 111.4(7) . . ?
C21_2 C16_2 C17_2 121.4(8) . . ?
C21_2 C16_2 N3_2 127.2(8) . . ?
C17_2 C16_2 N3_2 111.4(8) . . ?
C18_2 C17_2 C16_2 119.5(9) . . ?
C18_2 C17_2 N5_2 128.9(9) . . ?
C16_2 C17_2 N5_2 111.5(7) . . ?
C19_2 C18_2 C17_2 120.1(9) . . ?
C18_2 C19_2 C20_2 121.0(9) . . ?
C21_2 C20_2 C19_2 119.0(9) . . ?
C16_2 C21_2 C20_2 119.0(9) . . ?
O5_2 C23_2 N1_2 124.7(8) . . ?
O5_2 C23_2 N4_2 119.1(7) . . ?
N1_2 C23_2 N4_2 116.1(7) . . ?
O1_2 C24_2 N2_2 124.6(9) . . ?
O1_2 C24_2 N4_2 118.5(8) . . ?
N2_2 C24_2 N4_2 116.8(8) . . ?
O3_2 C25_2 N5_2 124.1(8) . . ?
O3_2 C25_2 C8_2 122.8(8) . . ?
N5_2 C25_2 C8_2 113.1(7) . . ?
C2_3 N1_3 C2_3 109(2) . 2_655 ?
C2_3 N1_3 C3_3 115.7(11) . 2_655 ?
C2_3 N1_3 C3_3 102.7(9) 2_655 2_655 ?
C2_3 N1_3 C3_3 102.7(9) . . ?
C2_3 N1_3 C3_3 115.7(11) 2_655 . ?
C3_3 N1_3 C3_3 112(2) 2_655 . ?
N1_3 C2_3 C1_3 110.3(14) . . ?
N1_3 C3_3 C4_3 110.9(12) . . ?
C2_4 N1_4 C2_4 111.9(7) 4_566 3_656 ?
C2_4 N1_4 C2_4 106.4(6) 4_566 2_665 ?
C2_4 N1_4 C2_4 110.2(7) 3_656 2_665 ?
C2_4 N1_4 C2_4 110.2(7) 4_566 . ?
C2_4 N1_4 C2_4 106.4(6) 3_656 . ?
C2_4 N1_4 C2_4 111.9(7) 2_665 . ?
C1_4 C2_4 N1_4 114.9(6) . . ?
C1_5 N1_5 C1_5 111.3(7) . 3 ?
C1_5 N1_5 C1_5 106.8(6) . 4 ?
C1_5 N1_5 C1_5 110.4(7) 3 4 ?
C1_5 N1_5 C1_5 110.4(7) . 2 ?
C1_5 N1_5 C1_5 106.8(6) 3 2 ?
C1_5 N1_5 C1_5 111.3(7) 4 2 ?
C2_5 C1_5 N1_5 115.7(7) . . ?
C2_6 N1_6 C5_6 111.9(8) . . ?
C2_6 N1_6 C3_6 108.9(9) . . ?
C5_6 N1_6 C3_6 111.1(11) . . ?
C2_6 N1_6 C7_6 107.2(9) . . ?
C5_6 N1_6 C7_6 106.5(9) . . ?
C3_6 N1_6 C7_6 111.1(10) . . ?
N1_6 C2_6 C1_6 115.5(10) . . ?
C4_6 C3_6 N1_6 116.6(11) . . ?
C6_6 C5_6 N1_6 119.5(14) . . ?
C8_6 C7_6 N1_6 115.8(14) . . ?

loop_
_geom_bond_atom_site_label_1
_geom_bond_atom_site_label_2
_geom_bond_distance
_geom_bond_site_symmetry_2
_geom_bond_publ_flag
Mn1_1 O2_1 1.546(7) . ?
Mn1_1 N2_1 1.858(7) . ?
Mn1_1 N1_1 1.875(7) . ?
Mn1_1 N3_1 1.882(7) . ?
Mn1_1 N5_1 1.889(8) . ?
O1_1 C24_1 1.221(11) . ?
O3_1 C25_1 1.221(11) . ?
O4_1 C16_1 1.216(11) . ?
O5_1 C23_1 1.225(10) . ?
N1_1 C23_1 1.358(11) . ?
N1_1 C7_1 1.450(12) . ?
N2_1 C24_1 1.376(12) . ?
N2_1 C8_1 1.470(11) . ?
N3_1 C16_1 1.347(11) . ?
N3_1 C17_1 1.402(11) . ?
N4_1 C24_1 1.392(12) . ?
N4_1 C23_1 1.412(12) . ?
N4_1 C27_1 1.460(11) . ?
N5_1 C25_1 1.363(12) . ?
N5_1 C22_1 1.390(12) . ?
C1_1 C2_1 1.391(13) . ?
C1_1 C6_1 1.404(14) . ?
C1_1 C7_1 1.530(13) . ?
C2_1 C3_1 1.385(14) . ?
C3_1 C4_1 1.372(16) . ?
C4_1 C5_1 1.369(16) . ?
C5_1 C6_1 1.398(14) . ?
C7_1 C15_1 1.532(13) . ?
C7_1 C16_1 1.542(12) . ?
C8_1 C9_1 1.533(14) . ?
C8_1 C26_1 1.541(14) . ?
C8_1 C25_1 1.551(14) . ?
C9_1 C10_1 1.371(14) . ?
C9_1 C14_1 1.380(15) . ?
C10_1 C11_1 1.389(17) . ?
C11_1 C12_1 1.353(19) . ?
C12_1 C13_1 1.362(17) . ?
C13_1 C14_1 1.401(15) . ?
C17_1 C22_1 1.395(14) . ?
C17_1 C18_1 1.413(13) . ?
C18_1 C19_1 1.396(15) . ?
C19_1 C20_1 1.375(18) . ?
C20_1 C21_1 1.392(17) . ?
C21_1 C22_1 1.396(13) . ?
Mn1_2 O2_2 1.556(7) . ?
Mn1_2 N1_2 1.857(7) . ?
Mn1_2 N2_2 1.861(7) . ?
Mn1_2 N3_2 1.866(7) . ?
Mn1_2 N5_2 1.874(7) . ?
O1_2 C24_2 1.222(11) . ?
O3_2 C25_2 1.239(10) . ?
O4_2 C15_2 1.206(11) . ?
O5_2 C23_2 1.215(10) . ?
N1_2 C23_2 1.365(11) . ?
N1_2 C7_2 1.486(11) . ?
N2_2 C24_2 1.361(12) . ?
N2_2 C8_2 1.493(11) . ?
N3_2 C15_2 1.379(11) . ?
N3_2 C16_2 1.417(10) . ?
N4_2 C23_2 1.407(12) . ?
N4_2 C24_2 1.408(12) . ?
N4_2 C27_2 1.467(11) . ?
N5_2 C25_2 1.363(12) . ?
N5_2 C17_2 1.429(12) . ?
C1_2 C2_2 1.371(13) . ?
C1_2 C6_2 1.384(13) . ?
C1_2 C7_2 1.537(12) . ?
C2_2 C3_2 1.399(13) . ?
C3_2 C4_2 1.378(14) . ?
C4_2 C5_2 1.376(14) . ?
C5_2 C6_2 1.419(13) . ?
C7_2 C15_2 1.540(12) . ?
C7_2 C22_2 1.546(12) . ?
C8_2 C25_2 1.513(13) . ?
C8_2 C9_2 1.516(13) . ?
C8_2 C26_2 1.522(14) . ?
C9_2 C10_2 1.383(13) . ?
C9_2 C14_2 1.401(14) . ?
C10_2 C11_2 1.371(16) . ?
C11_2 C12_2 1.379(18) . ?
C12_2 C13_2 1.397(18) . ?
C13_2 C14_2 1.358(15) . ?
C16_2 C21_2 1.372(13) . ?
C16_2 C17_2 1.377(13) . ?
C17_2 C18_2 1.374(12) . ?
C18_2 C19_2 1.358(15) . ?
C19_2 C20_2 1.393(15) . ?
C20_2 C21_2 1.391(13) . ?
N1_3 C2_3 1.507(15) . ?
N1_3 C2_3 1.507(15) 2_655 ?
N1_3 C3_3 1.517(19) 2_655 ?
N1_3 C3_3 1.517(19) . ?
C1_3 C2_3 1.530(16) . ?
C3_3 C4_3 1.54(2) . ?
N1_4 C2_4 1.523(8) 4_566 ?
N1_4 C2_4 1.523(8) 3_656 ?
N1_4 C2_4 1.523(8) 2_665 ?
N1_4 C2_4 1.523(8) . ?
C1_4 C2_4 1.495(12) . ?
N1_5 C1_5 1.510(8) . ?
N1_5 C1_5 1.510(8) 3 ?
N1_5 C1_5 1.510(8) 4 ?
N1_5 C1_5 1.510(8) 2 ?
C1_5 C2_5 1.501(13) . ?
N1_6 C2_6 1.496(14) . ?
N1_6 C5_6 1.499(14) . ?
N1_6 C3_6 1.517(14) . ?
N1_6 C7_6 1.554(14) . ?
C1_6 C2_6 1.512(15) . ?
C3_6 C4_6 1.48(2) . ?
C5_6 C6_6 1.40(2) . ?
C7_6 C8_6 1.42(2) . ?
